data_4078945
loop_
_publ_author_name
'Labouille, St\'ephanie'
'Nief, Fran\,cois'
'Le Goff, Xavier-Fr\'ed\'eric'
'Maron, Laurent'
'Kindra, Douglas R.'
'Houghton, Heidi L.'
'Ziller, Joseph W.'
'Evans, William J.'

_publ_section_title
;
 Ligand Influence on the Redox Chemistry of Organosamarium Complexes:
 Experimental and Theoretical Studies of the Reactions of
 (C5Me5)2Sm(THF)2and (C4Me4P)2Sm with Pyridine and Acridine
;
_journal_issue 14
_journal_name_full Organometallics
_journal_page_first 5196
_journal_paper_doi 10.1021/om300573z
_journal_volume 31
_journal_year 2012
_chemical_formula_moiety 'C60 H80 N4 Sm2, 2(C7 H8)'
_chemical_formula_sum 'C74 H96 N4 Sm2'
_chemical_formula_weight 1342.25
_chemical_name_systematic
; 
 ? 
;
_space_group_IT_number 14
_symmetry_cell_setting monoclinic
_symmetry_space_group_name_Hall '-P 2ybc'
_symmetry_space_group_name_H-M 'P 1 21/c 1'
_atom_sites_solution_hydrogens difmap
_atom_sites_solution_primary direct
_atom_sites_solution_secondary difmap
_audit_creation_method SHELXTL
_cell_angle_alpha 90.00
_cell_angle_beta 95.9632(7)
_cell_angle_gamma 90.00
_cell_formula_units_Z 2
_cell_length_a 10.1899(6)
_cell_length_b 14.1166(9)
_cell_length_c 22.5205(14)
_cell_measurement_reflns_used 9810
_cell_measurement_temperature 153(2)
_cell_measurement_theta_max 28.26
_cell_measurement_theta_min 2.47
_cell_volume 3222.0(3)
_computing_cell_refinement 'Bruker SMART APEX2/SAINT'
_computing_data_collection 'Bruker SMART APEX2'
_computing_data_reduction 'Bruker SAINT'
_computing_molecular_graphics 'Bruker SHELXTL'
_computing_publication_material 'Bruker SHELXTL'
_computing_structure_refinement 'SHELXL-97 (Sheldrick, 2008)'
_computing_structure_solution 'SHELXS-97 (Sheldrick, 2008)'
_diffrn_ambient_temperature 153(2)
_diffrn_measured_fraction_theta_full 0.993
_diffrn_measured_fraction_theta_max 0.993
_diffrn_measurement_device_type 'Bruker SMART APEX II CCD'
_diffrn_measurement_method 'phi and omega'
_diffrn_radiation_monochromator graphite
_diffrn_radiation_source 'fine-focus sealed tube'
_diffrn_radiation_type MoK\a
_diffrn_radiation_wavelength 0.71073
_diffrn_reflns_av_R_equivalents 0.0200
_diffrn_reflns_av_sigmaI/netI 0.0148
_diffrn_reflns_limit_h_max 13
_diffrn_reflns_limit_h_min -13
_diffrn_reflns_limit_k_max 18
_diffrn_reflns_limit_k_min -17
_diffrn_reflns_limit_l_max 29
_diffrn_reflns_limit_l_min -28
_diffrn_reflns_number 36130
_diffrn_reflns_theta_full 27.48
_diffrn_reflns_theta_max 27.48
_diffrn_reflns_theta_min 1.71
_exptl_absorpt_coefficient_mu 1.849
_exptl_absorpt_correction_T_max 0.7818
_exptl_absorpt_correction_T_min 0.6449
_exptl_absorpt_correction_type multi-scan
_exptl_absorpt_process_details 'Bruker SADABS'
_exptl_crystal_colour red
_exptl_crystal_density_diffrn 1.384
_exptl_crystal_density_method 'not measured'
_exptl_crystal_description irregular
_exptl_crystal_F_000 1384
_exptl_crystal_size_max 0.26
_exptl_crystal_size_mid 0.22
_exptl_crystal_size_min 0.14
_refine_diff_density_max 1.096
_refine_diff_density_min -0.289
_refine_diff_density_rms 0.067
_refine_ls_extinction_method none
_refine_ls_goodness_of_fit_ref 1.030
_refine_ls_hydrogen_treatment refall
_refine_ls_matrix_type full
_refine_ls_number_parameters 553
_refine_ls_number_reflns 7349
_refine_ls_number_restraints 0
_refine_ls_restrained_S_all 1.030
_refine_ls_R_factor_all 0.0236
_refine_ls_R_factor_gt 0.0206
_refine_ls_shift/su_max 0.001
_refine_ls_shift/su_mean 0.000
_refine_ls_structure_factor_coef Fsqd
_refine_ls_weighting_details 'calc w=1/[\s^2^(Fo^2^)+(0.0312P)^2^+1.6254P] where P=(Fo^2^+2Fc^2^)/3'
_refine_ls_weighting_scheme calc
_refine_ls_wR_factor_gt 0.0510
_refine_ls_wR_factor_ref 0.0527
_reflns_number_gt 6714
_reflns_number_total 7349
_reflns_threshold_expression >2sigma(I)
_cod_data_source_file om300573z_si_001.cif
_cod_data_source_block hlh1
_cod_depositor_comments
;
The following automatic conversions were performed:

'_symmetry_cell_setting' value 'Monoclinic' changed to 'monoclinic'
according to /home/saulius/struct/CIF-dictionaries/cif_core.dic
dictionary named 'cif_core.dic' version 2.4.2 from 2011-04-26.

Automatic conversion script
Id: cif_fix_values 1891 2012-01-12 08:04:46Z andrius 
;
_cod_original_sg_symbol_H-M P21/c
_cod_database_code 4078945

loop_
_symmetry_equiv_pos_as_xyz
'x, y, z'
'-x, y+1/2, -z+1/2'
'-x, -y, -z'
'x, -y-1/2, z-1/2'

loop_
_atom_site_label
_atom_site_type_symbol
_atom_site_fract_x
_atom_site_fract_y
_atom_site_fract_z
_atom_site_U_iso_or_equiv
_atom_site_adp_type
_atom_site_occupancy
_atom_site_symmetry_multiplicity
_atom_site_calc_flag
Sm1 Sm 0.406373(8) 0.241613(6) 0.113869(4) 0.01804(4) Uani 1 1 d
N1 N 0.58963(15) 0.12410(11) 0.14624(7) 0.0270(3) Uani 1 1 d
N2 N 0.27739(16) 0.14124(12) 0.04968(7) 0.0307(4) Uani 1 1 d
C1 C 0.49741(17) 0.29544(12) 0.00827(8) 0.0224(3) Uani 1 1 d
C2 C 0.42156(17) 0.37296(12) 0.02588(8) 0.0230(3) Uani 1 1 d
C3 C 0.49022(18) 0.41470(12) 0.07742(8) 0.0247(4) Uani 1 1 d
C4 C 0.60862(18) 0.36259(12) 0.09141(8) 0.0240(4) Uani 1 1 d
C5 C 0.61311(17) 0.28942(13) 0.04902(8) 0.0231(3) Uani 1 1 d
C6 C 0.4707(2) 0.23529(15) -0.04667(9) 0.0295(4) Uani 1 1 d
C7 C 0.2988(2) 0.41412(15) -0.00725(10) 0.0311(4) Uani 1 1 d
C8 C 0.4578(2) 0.50844(14) 0.10313(11) 0.0350(5) Uani 1 1 d
C9 C 0.7193(2) 0.38931(17) 0.13808(10) 0.0333(4) Uani 1 1 d
C10 C 0.7281(2) 0.22520(16) 0.04210(10) 0.0308(4) Uani 1 1 d
C11 C 0.26160(19) 0.17701(13) 0.20274(8) 0.0259(4) Uani 1 1 d
C12 C 0.1818(2) 0.24318(13) 0.16900(9) 0.0258(4) Uani 1 1 d
C13 C 0.23756(18) 0.33461(13) 0.17977(8) 0.0243(4) Uani 1 1 d
C14 C 0.35331(18) 0.32408(13) 0.22026(8) 0.0249(4) Uani 1 1 d
C15 C 0.3675(2) 0.22686(14) 0.23425(8) 0.0261(4) Uani 1 1 d
C16 C 0.2301(3) 0.07420(15) 0.21187(11) 0.0409(5) Uani 1 1 d
C17 C 0.0526(2) 0.2234(2) 0.13275(11) 0.0381(5) Uani 1 1 d
C18 C 0.1705(2) 0.42506(16) 0.15896(11) 0.0378(5) Uani 1 1 d
C19 C 0.4397(2) 0.40121(17) 0.24894(11) 0.0373(5) Uani 1 1 d
C20 C 0.4609(3) 0.18552(19) 0.28327(10) 0.0400(5) Uani 1 1 d
C21 C 0.6838(2) 0.14479(15) 0.19070(9) 0.0317(4) Uani 1 1 d
C22 C 0.7970(2) 0.09130(17) 0.20278(11) 0.0416(5) Uani 1 1 d
C23 C 0.8144(2) 0.01392(17) 0.16832(13) 0.0469(6) Uani 1 1 d
C24 C 0.7189(2) -0.00923(16) 0.12259(13) 0.0451(6) Uani 1 1 d
C25 C 0.6086(2) 0.04788(14) 0.11287(10) 0.0333(4) Uani 1 1 d
C26 C 0.18446(19) 0.16728(14) 0.00280(9) 0.0292(4) Uani 1 1 d
C27 C 0.09111(19) 0.11157(14) -0.02517(9) 0.0292(4) Uani 1 1 d
C28 C 0.07112(18) 0.00937(13) -0.00846(8) 0.0262(4) Uani 1 1 d
C29 C 0.17515(19) -0.01514(14) 0.04166(9) 0.0293(4) Uani 1 1 d
C30 C 0.26344(19) 0.04727(15) 0.06628(9) 0.0299(4) Uani 1 1 d
C31 C 0.1709(2) 0.73771(17) 0.13266(12) 0.0409(5) Uani 1 1 d
C32 C 0.1722(3) 0.80249(18) 0.17922(12) 0.0475(6) Uani 1 1 d
C33 C 0.0626(3) 0.81213(19) 0.20976(11) 0.0474(6) Uani 1 1 d
C34 C -0.0473(3) 0.75688(18) 0.19427(12) 0.0473(6) Uani 1 1 d
C35 C -0.0472(2) 0.69271(18) 0.14799(10) 0.0404(5) Uani 1 1 d
C36 C 0.0615(2) 0.68252(15) 0.11594(9) 0.0344(4) Uani 1 1 d
C37 C 0.0573(3) 0.61758(19) 0.06303(12) 0.0464(6) Uani 1 1 d
H6A H 0.384(4) 0.2397(19) -0.0610(17) 0.068(11) Uiso 1 1 d
H6B H 0.531(3) 0.2485(17) -0.0728(15) 0.057(9) Uiso 1 1 d
H6C H 0.483(3) 0.168(2) -0.0402(12) 0.053(7) Uiso 1 1 d
H7A H 0.278(2) 0.3786(18) -0.0417(12) 0.046(7) Uiso 1 1 d
H7B H 0.315(2) 0.4768(19) -0.0174(11) 0.047(7) Uiso 1 1 d
H7C H 0.220(2) 0.4148(17) 0.0163(11) 0.040(6) Uiso 1 1 d
H8A H 0.369(3) 0.521(2) 0.1015(14) 0.071(10) Uiso 1 1 d
H8B H 0.491(3) 0.514(2) 0.1430(15) 0.076(10) Uiso 1 1 d
H8C H 0.487(4) 0.558(3) 0.0844(16) 0.092(11) Uiso 1 1 d
H9A H 0.693(3) 0.423(2) 0.1666(13) 0.057(8) Uiso 1 1 d
H9B H 0.761(3) 0.338(3) 0.1548(15) 0.085(11) Uiso 1 1 d
H9C H 0.783(3) 0.424(2) 0.1205(14) 0.071(9) Uiso 1 1 d
H10A H 0.786(3) 0.2549(16) 0.0187(14) 0.050(8) Uiso 1 1 d
H10B H 0.701(2) 0.1662(18) 0.0235(10) 0.037(6) Uiso 1 1 d
H10C H 0.773(3) 0.2095(19) 0.0801(12) 0.046(7) Uiso 1 1 d
H16A H 0.173(3) 0.0500(19) 0.1776(12) 0.050(7) Uiso 1 1 d
H16B H 0.308(3) 0.0381(19) 0.2127(12) 0.050(7) Uiso 1 1 d
H16C H 0.193(3) 0.067(2) 0.2483(13) 0.060(8) Uiso 1 1 d
H17A H 0.055(3) 0.162(2) 0.1171(12) 0.053(8) Uiso 1 1 d
H17B H -0.016(3) 0.2303(19) 0.1578(14) 0.058(9) Uiso 1 1 d
H17C H 0.042(3) 0.271(2) 0.1016(16) 0.067(10) Uiso 1 1 d
H18A H 0.218(3) 0.481(2) 0.1722(12) 0.051(8) Uiso 1 1 d
H18B H 0.152(3) 0.4286(18) 0.1149(12) 0.051(7) Uiso 1 1 d
H18C H 0.086(3) 0.431(2) 0.1730(13) 0.063(8) Uiso 1 1 d
H19A H 0.529(3) 0.4010(19) 0.2363(12) 0.054(8) Uiso 1 1 d
H19B H 0.400(3) 0.462(2) 0.2402(12) 0.056(8) Uiso 1 1 d
H19C H 0.447(3) 0.394(2) 0.2939(14) 0.070(9) Uiso 1 1 d
H20A H 0.537(3) 0.2280(19) 0.2929(12) 0.045(7) Uiso 1 1 d
H20B H 0.489(3) 0.127(2) 0.2739(13) 0.061(9) Uiso 1 1 d
H20C H 0.417(3) 0.179(2) 0.3179(13) 0.064(8) Uiso 1 1 d
H21A H 0.672(2) 0.1969(17) 0.2137(9) 0.028(5) Uiso 1 1 d
H22A H 0.858(3) 0.1090(19) 0.2341(12) 0.050(7) Uiso 1 1 d
H23A H 0.892(3) -0.023(2) 0.1753(13) 0.070(9) Uiso 1 1 d
H24A H 0.727(3) -0.059(2) 0.0963(13) 0.062(8) Uiso 1 1 d
H25A H 0.548(2) 0.0350(16) 0.0794(10) 0.032(6) Uiso 1 1 d
H26A H 0.188(3) 0.2321(17) -0.0103(12) 0.041(7) Uiso 1 1 d
H27A H 0.034(2) 0.1387(16) -0.0577(10) 0.036(6) Uiso 1 1 d
H28A H 0.077(2) -0.0337(15) -0.0456(10) 0.031(6) Uiso 1 1 d
H29A H 0.181(2) -0.0780(18) 0.0565(11) 0.042(7) Uiso 1 1 d
H30A H 0.325(2) 0.0278(15) 0.0998(10) 0.028(5) Uiso 1 1 d
H31A H 0.243(3) 0.724(2) 0.1135(14) 0.058(8) Uiso 1 1 d
H32A H 0.250(3) 0.839(2) 0.1898(12) 0.059(8) Uiso 1 1 d
H33A H 0.067(3) 0.855(2) 0.2390(13) 0.055(8) Uiso 1 1 d
H34A H -0.120(3) 0.7628(19) 0.2153(15) 0.062(10) Uiso 1 1 d
H35A H -0.117(2) 0.6556(18) 0.1383(11) 0.043(7) Uiso 1 1 d
H37A H 0.022(3) 0.650(2) 0.0249(13) 0.063(8) Uiso 1 1 d
H37B H 0.004(3) 0.560(2) 0.0678(12) 0.056(8) Uiso 1 1 d
H37C H 0.147(3) 0.594(2) 0.0576(13) 0.067(9) Uiso 1 1 d

loop_
_atom_site_aniso_label
_atom_site_aniso_U_11
_atom_site_aniso_U_22
_atom_site_aniso_U_33
_atom_site_aniso_U_23
_atom_site_aniso_U_13
_atom_site_aniso_U_12
Sm1 0.01712(6) 0.01725(5) 0.01952(6) 0.00064(3) 0.00076(3) -0.00145(3)
N1 0.0232(8) 0.0271(8) 0.0314(8) 0.0049(6) 0.0060(6) 0.0021(6)
N2 0.0281(8) 0.0352(9) 0.0291(8) -0.0081(7) 0.0044(7) -0.0112(7)
C1 0.0229(9) 0.0242(8) 0.0205(8) 0.0025(7) 0.0035(6) -0.0055(7)
C2 0.0234(9) 0.0230(8) 0.0230(8) 0.0069(6) 0.0039(7) -0.0022(6)
C3 0.0275(9) 0.0188(8) 0.0282(9) 0.0028(7) 0.0047(7) -0.0046(7)
C4 0.0238(9) 0.0250(8) 0.0233(9) 0.0018(7) 0.0024(7) -0.0075(7)
C5 0.0203(8) 0.0253(9) 0.0243(8) 0.0026(7) 0.0049(7) -0.0026(7)
C6 0.0313(11) 0.0355(11) 0.0219(9) -0.0030(8) 0.0038(8) -0.0062(8)
C7 0.0281(10) 0.0311(10) 0.0336(11) 0.0091(8) 0.0006(8) 0.0007(8)
C8 0.0452(13) 0.0226(9) 0.0390(12) -0.0018(8) 0.0126(10) -0.0032(9)
C9 0.0303(11) 0.0380(11) 0.0308(10) -0.0026(9) -0.0011(9) -0.0117(9)
C10 0.0227(10) 0.0370(11) 0.0340(11) 0.0024(9) 0.0085(8) 0.0028(8)
C11 0.0296(10) 0.0258(9) 0.0236(9) 0.0018(7) 0.0087(7) -0.0005(7)
C12 0.0210(9) 0.0331(10) 0.0246(9) 0.0009(7) 0.0077(7) -0.0015(7)
C13 0.0241(9) 0.0256(9) 0.0244(9) 0.0028(7) 0.0074(7) 0.0051(7)
C14 0.0254(9) 0.0267(9) 0.0232(8) -0.0042(7) 0.0056(7) 0.0006(7)
C15 0.0292(10) 0.0295(9) 0.0199(8) 0.0005(7) 0.0046(7) 0.0048(7)
C16 0.0602(16) 0.0277(10) 0.0377(12) 0.0028(9) 0.0188(11) -0.0060(10)
C17 0.0236(10) 0.0556(14) 0.0350(12) -0.0031(11) 0.0033(8) -0.0052(10)
C18 0.0379(12) 0.0347(11) 0.0427(13) 0.0114(9) 0.0128(10) 0.0137(9)
C19 0.0362(12) 0.0368(11) 0.0397(12) -0.0140(9) 0.0076(9) -0.0061(9)
C20 0.0444(13) 0.0503(14) 0.0246(10) 0.0041(9) 0.0010(9) 0.0164(11)
C21 0.0282(10) 0.0332(10) 0.0339(10) 0.0067(8) 0.0034(8) -0.0014(8)
C22 0.0263(11) 0.0453(13) 0.0521(14) 0.0190(11) -0.0009(10) -0.0040(9)
C23 0.0253(11) 0.0394(12) 0.0775(18) 0.0196(12) 0.0117(11) 0.0067(9)
C24 0.0410(13) 0.0290(11) 0.0696(17) -0.0010(11) 0.0258(12) 0.0011(9)
C25 0.0298(10) 0.0314(10) 0.0401(11) 0.0002(8) 0.0098(9) -0.0021(8)
C26 0.0279(10) 0.0238(9) 0.0372(11) -0.0027(8) 0.0102(8) -0.0054(7)
C27 0.0280(10) 0.0280(9) 0.0310(10) 0.0035(8) 0.0007(8) -0.0031(7)
C28 0.0249(9) 0.0258(9) 0.0273(9) -0.0014(7) 0.0003(7) -0.0041(7)
C29 0.0275(10) 0.0279(9) 0.0319(10) 0.0030(8) -0.0003(8) -0.0026(7)
C30 0.0227(9) 0.0411(11) 0.0253(9) -0.0027(8) 0.0002(7) -0.0027(8)
C31 0.0277(11) 0.0460(13) 0.0488(14) 0.0142(10) 0.0027(10) 0.0068(9)
C32 0.0397(13) 0.0427(13) 0.0564(15) 0.0099(11) -0.0123(11) -0.0016(10)
C33 0.0548(16) 0.0479(14) 0.0370(12) 0.0029(10) -0.0074(11) 0.0123(11)
C34 0.0424(14) 0.0656(17) 0.0347(13) 0.0145(10) 0.0087(11) 0.0101(11)
C35 0.0324(11) 0.0489(13) 0.0391(12) 0.0141(10) 0.0000(9) -0.0043(10)
C36 0.0313(10) 0.0354(10) 0.0355(11) 0.0125(8) -0.0014(8) 0.0065(8)
C37 0.0472(15) 0.0443(13) 0.0466(14) 0.0059(11) -0.0008(11) 0.0106(11)

loop_
_atom_type_symbol
_atom_type_description
_atom_type_scat_dispersion_real
_atom_type_scat_dispersion_imag
_atom_type_scat_source
C C 0.0033 0.0016 'International Tables Vol C Tables 4.2.6.8 and 6.1.1.4'
H H 0.0000 0.0000 'International Tables Vol C Tables 4.2.6.8 and 6.1.1.4'
N N 0.0061 0.0033 'International Tables Vol C Tables 4.2.6.8 and 6.1.1.4'
Sm Sm -0.1638 3.4418 'International Tables Vol C Tables 4.2.6.8 and 6.1.1.4'

loop_
_geom_angle_atom_site_label_1
_geom_angle_atom_site_label_2
_geom_angle_atom_site_label_3
_geom_angle
_geom_angle_site_symmetry_3
Cnt1 Sm1 N1 99.6 .
Cnt1 Sm1 N2 106.7 .
Cnt2 Sm1 N1 105.7 .
Cnt2 Sm1 N2 104.8 .
Cnt1 Sm1 Cnt2 136.1 .
N2 Sm1 N1 97.53(6) .
N2 Sm1 C12 80.83(6) .
N1 Sm1 C12 120.15(5) .
N2 Sm1 C13 106.48(6) .
N1 Sm1 C13 130.08(5) .
C12 Sm1 C13 30.29(5) .
N2 Sm1 C2 91.92(6) .
N1 Sm1 C2 123.71(5) .
C12 Sm1 C2 116.13(6) .
C13 Sm1 C2 98.91(5) .
N2 Sm1 C3 121.96(6) .
N1 Sm1 C3 115.09(5) .
C12 Sm1 C3 115.68(5) .
C13 Sm1 C3 88.15(5) .
C2 Sm1 C3 30.07(5) .
N2 Sm1 C1 81.41(5) .
N1 Sm1 C1 97.15(5) .
C12 Sm1 C1 140.35(6) .
C13 Sm1 C1 128.87(5) .
C2 Sm1 C1 30.04(5) .
C3 Sm1 C1 49.53(5) .
N2 Sm1 C11 86.53(6) .
N1 Sm1 C11 90.48(5) .
C12 Sm1 C11 29.79(6) .
C13 Sm1 C11 49.38(5) .
C2 Sm1 C11 145.61(5) .
C3 Sm1 C11 135.86(5) .
C1 Sm1 C11 166.46(6) .
N2 Sm1 C4 130.21(5) .
N1 Sm1 C4 85.20(5) .
C12 Sm1 C4 139.36(5) .
C13 Sm1 C4 109.10(6) .
C2 Sm1 C4 49.29(5) .
C3 Sm1 C4 29.90(5) .
C1 Sm1 C4 49.12(5) .
C11 Sm1 C4 143.26(5) .
N2 Sm1 C14 130.13(5) .
N1 Sm1 C14 103.27(5) .
C12 Sm1 C14 49.51(6) .
C13 Sm1 C14 30.00(5) .
C2 Sm1 C14 111.94(5) .
C3 Sm1 C14 88.82(5) .
C1 Sm1 C14 138.32(5) .
C11 Sm1 C14 49.03(5) .
C4 Sm1 C14 96.60(5) .
N2 Sm1 C5 103.41(5) .
N1 Sm1 C5 74.59(5) .
C12 Sm1 C5 164.37(5) .
C13 Sm1 C5 136.75(5) .
C2 Sm1 C5 49.30(5) .
C3 Sm1 C5 49.24(5) .
C1 Sm1 C5 29.81(5) .
C11 Sm1 C5 162.89(6) .
C4 Sm1 C5 29.54(5) .
C14 Sm1 C5 125.59(5) .
N2 Sm1 C15 115.46(6) .
N1 Sm1 C15 81.19(5) .
C12 Sm1 C15 49.03(6) .
C13 Sm1 C15 49.04(5) .
C2 Sm1 C15 141.36(5) .
C3 Sm1 C15 115.96(6) .
C1 Sm1 C15 163.13(6) .
C11 Sm1 C15 29.56(6) .
C4 Sm1 C15 114.08(6) .
C14 Sm1 C15 29.45(5) .
C5 Sm1 C15 136.37(6) .
C25 N1 C21 117.34(17) .
C25 N1 Sm1 120.50(13) .
C21 N1 Sm1 121.11(13) .
C30 N2 C26 112.06(15) .
C30 N2 Sm1 118.71(13) .
C26 N2 Sm1 127.24(13) .
C5 C1 C2 107.78(15) .
C5 C1 C6 124.47(17) .
C2 C1 C6 127.48(17) .
C5 C1 Sm1 75.90(10) .
C2 C1 Sm1 74.27(9) .
C6 C1 Sm1 120.53(12) .
C3 C2 C1 108.17(15) .
C3 C2 C7 123.97(17) .
C1 C2 C7 127.42(17) .
C3 C2 Sm1 75.45(10) .
C1 C2 Sm1 75.69(10) .
C7 C2 Sm1 121.02(12) .
C2 C3 C4 107.55(16) .
C2 C3 C8 125.05(18) .
C4 C3 C8 126.10(18) .
C2 C3 Sm1 74.48(9) .
C4 C3 Sm1 75.87(10) .
C8 C3 Sm1 125.78(13) .
C5 C4 C3 108.40(16) .
C5 C4 C9 125.50(18) .
C3 C4 C9 125.57(18) .
C5 C4 Sm1 75.44(10) .
C3 C4 Sm1 74.23(10) .
C9 C4 Sm1 123.04(12) .
C4 C5 C1 108.09(16) .
C4 C5 C10 126.33(17) .
C1 C5 C10 125.00(17) .
C4 C5 Sm1 75.02(10) .
C1 C5 Sm1 74.29(10) .
C10 C5 Sm1 123.51(12) .
C12 C11 C15 107.96(16) .
C12 C11 C16 126.44(19) .
C15 C11 C16 124.96(19) .
C12 C11 Sm1 73.26(10) .
C15 C11 Sm1 76.25(10) .
C16 C11 Sm1 123.71(13) .
C11 C12 C13 108.17(17) .
C11 C12 C17 126.48(19) .
C13 C12 C17 125.07(19) .
C11 C12 Sm1 76.95(11) .
C13 C12 Sm1 75.17(10) .
C17 C12 Sm1 118.89(14) .
C12 C13 C14 107.76(16) .
C12 C13 C18 123.94(19) .
C14 C13 C18 127.60(19) .
C12 C13 Sm1 74.53(10) .
C14 C13 Sm1 76.72(10) .
C18 C13 Sm1 122.23(13) .
C15 C14 C13 107.68(16) .
C15 C14 C19 124.47(18) .
C13 C14 C19 127.58(18) .
C15 C14 Sm1 76.09(10) .
C13 C14 Sm1 73.28(10) .
C19 C14 Sm1 121.21(13) .
C14 C15 C11 108.42(16) .
C14 C15 C20 125.83(19) .
C11 C15 C20 124.63(19) .
C14 C15 Sm1 74.46(10) .
C11 C15 Sm1 74.19(10) .
C20 C15 Sm1 127.01(14) .
N1 C21 C22 123.0(2) .
C23 C22 C21 118.7(2) .
C22 C23 C24 119.5(2) .
C23 C24 C25 118.6(2) .
N1 C25 C24 122.9(2) .
C27 C26 N2 126.51(18) .
C26 C27 C28 123.45(18) .
C29 C28 C27 107.67(15) .
C29 C28 C28 112.20(19) 3
C27 C28 C28 112.08(19) 3
C30 C29 C28 123.37(18) .
C29 C30 N2 126.90(18) .
C36 C31 C32 121.4(2) .
C33 C32 C31 119.8(2) .
C32 C33 C34 119.8(3) .
C33 C34 C35 119.8(2) .
C34 C35 C36 121.5(2) .
C31 C36 C35 117.7(2) .
C31 C36 C37 121.2(2) .
C35 C36 C37 121.1(2) .

loop_
_geom_bond_atom_site_label_1
_geom_bond_atom_site_label_2
_geom_bond_distance
_geom_bond_site_symmetry_2
Sm1 Cnt1 2.472 .
Sm1 Cnt2 2.474 .
Sm1 N2 2.3303(15) .
Sm1 N1 2.5471(15) .
Sm1 C12 2.7148(19) .
Sm1 C13 2.7231(17) .
Sm1 C2 2.7298(16) .
Sm1 C3 2.7423(17) .
Sm1 C1 2.7480(17) .
Sm1 C11 2.7618(17) .
Sm1 C4 2.7633(17) .
Sm1 C14 2.7673(17) .
Sm1 C5 2.7686(17) .
Sm1 C15 2.7880(18) .
N1 C25 1.338(3) .
N1 C21 1.345(3) .
N2 C30 1.389(3) .
N2 C26 1.392(3) .
C1 C5 1.419(2) .
C1 C2 1.420(2) .
C1 C6 1.502(3) .
C2 C3 1.420(2) .
C2 C7 1.505(3) .
C3 C4 1.420(3) .
C3 C8 1.495(3) .
C4 C5 1.411(3) .
C4 C9 1.508(3) .
C5 C10 1.503(3) .
C11 C12 1.408(3) .
C11 C15 1.416(3) .
C11 C16 1.505(3) .
C12 C13 1.421(3) .
C12 C17 1.502(3) .
C13 C14 1.422(3) .
C13 C18 1.500(3) .
C14 C15 1.412(3) .
C14 C19 1.503(3) .
C15 C20 1.499(3) .
C21 C22 1.382(3) .
C22 C23 1.362(4) .
C23 C24 1.381(4) .
C24 C25 1.382(3) .
C26 C27 1.340(3) .
C27 C28 1.510(3) .
C28 C29 1.506(3) .
C28 C28 1.559(4) 3
C29 C30 1.338(3) .
C31 C36 1.380(3) .
C31 C32 1.390(4) .
C32 C33 1.377(4) .
C33 C34 1.379(4) .
C34 C35 1.381(4) .
C35 C36 1.391(3) .
C36 C37 1.500(3) .
